data_8106431
loop_
_publ_author_name
'El-Faham, Ayman'
'Khattab, Sherine N.'
'Ghabbour, Hazem A.'

_publ_section_title
;
 Crystal structure of
 1-methyl-3-[((naphthalen-2-ylsulfonyl)oxy)imino]indolin-2-one,
 C19H14N2O4S
;
_journal_issue 1
_journal_name_full 'Zeitschrift f\"ur Kristallographie - New Crystal Structures'
_journal_page_first 55
_journal_page_last 57
_journal_paper_doi 10.1515/ncrs-2016-0146
_journal_volume 232
_journal_year 2017
_chemical_formula_sum 'C19 H14 N2 O4 S'
_chemical_formula_weight 366.38
_chemical_name_systematic
;
1-methyl-3-[((naphthalen-2-ylsulfonyl)oxy)imino]indolin-
2-one
;
_space_group_crystal_system triclinic
_space_group_IT_number 2
_space_group_name_Hall '-P 1'
_space_group_name_H-M_alt 'P -1'
_atom_sites_solution_hydrogens geom
_cell_angle_alpha 88.499(2)
_cell_angle_beta 88.744(2)
_cell_angle_gamma 84.569(2)
_cell_formula_units_Z 2
_cell_length_a 5.9059(2)
_cell_length_b 10.1508(5)
_cell_length_c 13.6286(6)
_cell_measurement_reflns_used 7159
_cell_measurement_temperature 100(2)
_cell_measurement_theta_max 33.49
_cell_measurement_theta_min 2.48
_cell_volume 812.93(6)
_computing_cell_refinement 'Bruker SAINT'
_computing_data_collection 'Bruker APEX2'
_computing_data_reduction 'Bruker SAINT'
_computing_molecular_graphics 'Bruker SHELXTL'
_computing_publication_material 'Bruker SHELXTL'
_computing_structure_refinement 'SHELXL-2014 (Sheldrick 2014)'
_computing_structure_solution 'SHELXS-97 (Sheldrick 2008)'
_diffrn_ambient_temperature 100(2)
_diffrn_measured_fraction_theta_full 0.984
_diffrn_measured_fraction_theta_max 0.958
_diffrn_measurement_device_type 'Bruker APEX-II D8 venture'
_diffrn_measurement_method '\f and \w scans'
_diffrn_radiation_type MoK\a
_diffrn_radiation_wavelength 0.71073
_diffrn_reflns_av_R_equivalents 0.0413
_diffrn_reflns_av_unetI/netI 0.0753
_diffrn_reflns_Laue_measured_fraction_full 0.984
_diffrn_reflns_Laue_measured_fraction_max 0.958
_diffrn_reflns_limit_h_max 9
_diffrn_reflns_limit_h_min -8
_diffrn_reflns_limit_k_max 15
_diffrn_reflns_limit_k_min -15
_diffrn_reflns_limit_l_max 21
_diffrn_reflns_limit_l_min -21
_diffrn_reflns_number 13121
_diffrn_reflns_point_group_measured_fraction_full 0.984
_diffrn_reflns_point_group_measured_fraction_max 0.958
_diffrn_reflns_theta_full 25.242
_diffrn_reflns_theta_max 33.768
_diffrn_reflns_theta_min 2.481
_exptl_absorpt_coefficient_mu 0.228
_exptl_absorpt_correction_T_max 0.812
_exptl_absorpt_correction_T_min 0.745
_exptl_absorpt_correction_type multi-scan
_exptl_absorpt_process_details SADABS_Bruker_2014
_exptl_crystal_colour cololrless
_exptl_crystal_density_diffrn 1.497
_exptl_crystal_description block
_exptl_crystal_F_000 380
_exptl_crystal_size_max 0.350
_exptl_crystal_size_mid 0.304
_exptl_crystal_size_min 0.256
_refine_diff_density_max 0.667
_refine_diff_density_min -0.747
_refine_diff_density_rms 0.089
_refine_ls_extinction_coef .
_refine_ls_extinction_method none
_refine_ls_goodness_of_fit_ref 1.175
_refine_ls_hydrogen_treatment constr
_refine_ls_matrix_type full
_refine_ls_number_parameters 235
_refine_ls_number_reflns 6243
_refine_ls_number_restraints 0
_refine_ls_restrained_S_all 1.175
_refine_ls_R_factor_all 0.0966
_refine_ls_R_factor_gt 0.0578
_refine_ls_shift/su_max 0.000
_refine_ls_shift/su_mean 0.000
_refine_ls_structure_factor_coef Fsqd
_refine_ls_weighting_details 'w=1/[\s^2^(Fo^2^)+(0.0567P)^2^+0.2138P] where P=(Fo^2^+2Fc^2^)/3'
_refine_ls_weighting_scheme calc
_refine_ls_wR_factor_gt 0.1337
_refine_ls_wR_factor_ref 0.1473
_reflns_Friedel_coverage 0.000
_reflns_Friedel_fraction_full .
_reflns_Friedel_fraction_max .
_reflns_number_gt 4320
_reflns_number_total 6243
_reflns_threshold_expression 'I > 2\s(I)'
_cod_data_source_file suppl_ncrs-2016-0146_suppl.cif
_cod_data_source_block a_a
_cod_database_code 8106431
_shelx_space_group_comment
;
The symmetry employed for this shelxl refinement is uniquely defined
by the following loop, which should always be used as a source of
symmetry information in preference to the above space-group names.
They are only intended as comments.
;
_shelx_estimated_absorpt_t_min 0.924
_shelx_estimated_absorpt_t_max 0.944

loop_
_space_group_symop_operation_xyz
'x, y, z'
'-x, -y, -z'

loop_
_atom_site_label
_atom_site_type_symbol
_atom_site_fract_x
_atom_site_fract_y
_atom_site_fract_z
_atom_site_U_iso_or_equiv
_atom_site_adp_type
_atom_site_occupancy
_atom_site_site_symmetry_order
_atom_site_calc_flag
_atom_site_refinement_flags_posn
_atom_site_refinement_flags_adp
_atom_site_refinement_flags_occupancy
_atom_site_disorder_assembly
_atom_site_disorder_group
S1 S 0.15452(7) 0.20030(4) 0.79613(3) 0.01541(11) Uani 1 1 d . . . . .
O1 O -0.0274(2) 0.11764(12) 0.80109(10) 0.0226(3) Uani 1 1 d . . . . .
O2 O 0.3628(2) 0.16299(12) 0.84474(10) 0.0219(3) Uani 1 1 d . . . . .
O3 O 0.2043(2) 0.20755(12) 0.67782(9) 0.0167(3) Uani 1 1 d . . . . .
O4 O 0.7134(2) 0.45030(13) 0.57206(10) 0.0222(3) Uani 1 1 d . . . . .
N1 N 0.3808(2) 0.29240(14) 0.65607(11) 0.0155(3) Uani 1 1 d . . . . .
N2 N 0.7011(2) 0.31287(14) 0.43988(10) 0.0154(3) Uani 1 1 d . . . . .
C1 C 0.1988(3) 0.43747(16) 0.87357(12) 0.0132(3) Uani 1 1 d . . . . .
H1A H 0.3449 0.3999 0.8930 0.016 Uiso 1 1 calc R U . . .
C2 C 0.1243(3) 0.57053(16) 0.89564(12) 0.0130(3) Uani 1 1 d . . . . .
C3 C 0.2626(3) 0.65216(17) 0.94614(13) 0.0169(3) Uani 1 1 d . . . . .
H3A H 0.4089 0.6171 0.9671 0.020 Uiso 1 1 calc R U . . .
C4 C 0.1877(3) 0.78080(18) 0.96508(14) 0.0214(4) Uani 1 1 d . . . . .
H4A H 0.2824 0.8348 0.9985 0.026 Uiso 1 1 calc R U . . .
C5 C -0.0300(3) 0.83329(17) 0.93494(14) 0.0223(4) Uani 1 1 d . . . . .
H5A H -0.0807 0.9228 0.9480 0.027 Uiso 1 1 calc R U . . .
C6 C -0.1689(3) 0.75695(17) 0.88712(13) 0.0190(3) Uani 1 1 d . . . . .
H6A H -0.3161 0.7936 0.8684 0.023 Uiso 1 1 calc R U . . .
C7 C -0.0960(3) 0.62348(16) 0.86503(12) 0.0140(3) Uani 1 1 d . . . . .
C8 C -0.2327(3) 0.54286(17) 0.81322(13) 0.0167(3) Uani 1 1 d . . . . .
H8A H -0.3782 0.5790 0.7919 0.020 Uiso 1 1 calc R U . . .
C9 C -0.1608(3) 0.41443(17) 0.79308(13) 0.0161(3) Uani 1 1 d . . . . .
H9A H -0.2551 0.3607 0.7593 0.019 Uiso 1 1 calc R U . . .
C10 C 0.0584(3) 0.36360(15) 0.82406(12) 0.0129(3) Uani 1 1 d . . . . .
C11 C 0.4488(3) 0.27777(16) 0.56673(12) 0.0137(3) Uani 1 1 d . . . . .
C12 C 0.4002(3) 0.19385(16) 0.48641(12) 0.0133(3) Uani 1 1 d . . . . .
C13 C 0.2421(3) 0.10259(17) 0.47337(13) 0.0186(3) Uani 1 1 d . . . . .
H13A H 0.1337 0.0856 0.5235 0.022 Uiso 1 1 calc R U . . .
C14 C 0.2473(3) 0.03695(17) 0.38466(14) 0.0205(4) Uani 1 1 d . . . . .
H14A H 0.1402 -0.0251 0.3741 0.025 Uiso 1 1 calc R U . . .
C15 C 0.4061(3) 0.06082(16) 0.31172(13) 0.0180(3) Uani 1 1 d . . . . .
H15A H 0.4057 0.0146 0.2520 0.022 Uiso 1 1 calc R U . . .
C16 C 0.5674(3) 0.15145(16) 0.32380(12) 0.0163(3) Uani 1 1 d . . . . .
H16A H 0.6776 0.1668 0.2740 0.020 Uiso 1 1 calc R U . . .
C17 C 0.5591(3) 0.21761(15) 0.41145(12) 0.0135(3) Uani 1 1 d . . . . .
C18 C 0.8651(3) 0.37109(18) 0.37520(13) 0.0203(4) Uani 1 1 d . . . . .
H18A H 0.8846 0.3207 0.3148 0.030 Uiso 1 1 calc R U . . .
H18B H 0.8100 0.4630 0.3591 0.030 Uiso 1 1 calc R U . . .
H18C H 1.0113 0.3688 0.4081 0.030 Uiso 1 1 calc R U . . .
C19 C 0.6369(3) 0.36072(17) 0.53026(12) 0.0156(3) Uani 1 1 d . . . . .

loop_
_atom_site_aniso_label
_atom_site_aniso_U_11
_atom_site_aniso_U_22
_atom_site_aniso_U_33
_atom_site_aniso_U_23
_atom_site_aniso_U_13
_atom_site_aniso_U_12
S1 0.0213(2) 0.01431(19) 0.0111(2) -0.00312(14) 0.00335(15) -0.00423(15)
O1 0.0315(7) 0.0189(6) 0.0194(7) -0.0042(5) 0.0074(5) -0.0128(5)
O2 0.0281(7) 0.0201(6) 0.0163(6) -0.0031(5) -0.0009(5) 0.0045(5)
O3 0.0207(6) 0.0200(6) 0.0109(6) -0.0054(4) 0.0047(5) -0.0093(5)
O4 0.0262(7) 0.0252(6) 0.0176(7) -0.0031(5) -0.0029(5) -0.0142(5)
N1 0.0165(7) 0.0161(6) 0.0147(7) -0.0022(5) 0.0021(5) -0.0058(5)
N2 0.0168(7) 0.0199(7) 0.0105(7) -0.0012(5) 0.0009(5) -0.0070(5)
C1 0.0129(7) 0.0162(7) 0.0107(7) -0.0022(6) 0.0001(6) -0.0028(6)
C2 0.0145(7) 0.0158(7) 0.0089(7) -0.0010(5) 0.0012(6) -0.0028(6)
C3 0.0177(8) 0.0191(8) 0.0144(8) -0.0038(6) -0.0016(6) -0.0037(6)
C4 0.0276(9) 0.0194(8) 0.0185(9) -0.0060(7) 0.0019(7) -0.0082(7)
C5 0.0334(10) 0.0136(8) 0.0196(9) -0.0021(6) 0.0022(8) -0.0018(7)
C6 0.0214(8) 0.0167(8) 0.0180(9) 0.0026(6) 0.0000(7) 0.0014(7)
C7 0.0164(7) 0.0164(7) 0.0092(7) 0.0002(5) 0.0013(6) -0.0021(6)
C8 0.0141(7) 0.0225(8) 0.0134(8) 0.0007(6) -0.0026(6) -0.0016(6)
C9 0.0151(8) 0.0216(8) 0.0126(8) -0.0020(6) -0.0011(6) -0.0064(6)
C10 0.0163(7) 0.0136(7) 0.0093(7) -0.0019(5) 0.0018(6) -0.0038(6)
C11 0.0144(7) 0.0143(7) 0.0127(8) -0.0026(6) 0.0009(6) -0.0031(6)
C12 0.0154(7) 0.0152(7) 0.0098(7) -0.0026(5) 0.0004(6) -0.0027(6)
C13 0.0199(8) 0.0219(8) 0.0154(8) -0.0034(6) 0.0028(7) -0.0084(7)
C14 0.0252(9) 0.0193(8) 0.0185(9) -0.0049(6) -0.0012(7) -0.0083(7)
C15 0.0254(9) 0.0153(7) 0.0132(8) -0.0042(6) -0.0007(7) 0.0000(7)
C16 0.0193(8) 0.0175(8) 0.0116(8) -0.0016(6) 0.0023(6) -0.0001(6)
C17 0.0140(7) 0.0130(7) 0.0134(8) 0.0004(6) -0.0017(6) -0.0006(6)
C18 0.0208(8) 0.0260(9) 0.0152(8) 0.0022(7) 0.0034(7) -0.0098(7)
C19 0.0165(8) 0.0187(8) 0.0121(8) 0.0006(6) -0.0013(6) -0.0049(6)

loop_
_atom_type_symbol
_atom_type_description
_atom_type_scat_dispersion_real
_atom_type_scat_dispersion_imag
_atom_type_scat_source
C C 0.0033 0.0016 'International Tables Vol C Tables 4.2.6.8 and 6.1.1.4'
H H 0.0000 0.0000 'International Tables Vol C Tables 4.2.6.8 and 6.1.1.4'
N N 0.0061 0.0033 'International Tables Vol C Tables 4.2.6.8 and 6.1.1.4'
O O 0.0106 0.0060 'International Tables Vol C Tables 4.2.6.8 and 6.1.1.4'
S S 0.1246 0.1234 'International Tables Vol C Tables 4.2.6.8 and 6.1.1.4'

loop_
_geom_angle_atom_site_label_1
_geom_angle_atom_site_label_2
_geom_angle_atom_site_label_3
_geom_angle
_geom_angle_site_symmetry_1
_geom_angle_site_symmetry_3
O1 S1 O2 121.09(8) . .
O1 S1 O3 100.99(7) . .
O2 S1 O3 109.02(8) . .
O1 S1 C10 111.02(8) . .
O2 S1 C10 109.54(8) . .
O3 S1 C10 103.42(7) . .
N1 O3 S1 110.04(9) . .
C11 N1 O3 109.48(12) . .
C19 N2 C17 110.96(14) . .
C19 N2 C18 123.67(14) . .
C17 N2 C18 124.41(14) . .
C10 C1 C2 119.43(15) . .
C10 C1 H1A 120.3 . .
C2 C1 H1A 120.3 . .
C1 C2 C3 122.02(15) . .
C1 C2 C7 118.64(14) . .
C3 C2 C7 119.34(15) . .
C4 C3 C2 120.77(16) . .
C4 C3 H3A 119.6 . .
C2 C3 H3A 119.6 . .
C3 C4 C5 119.97(16) . .
C3 C4 H4A 120.0 . .
C5 C4 H4A 120.0 . .
C6 C5 C4 120.82(16) . .
C6 C5 H5A 119.6 . .
C4 C5 H5A 119.6 . .
C5 C6 C7 120.82(17) . .
C5 C6 H6A 119.6 . .
C7 C6 H6A 119.6 . .
C8 C7 C6 122.30(15) . .
C8 C7 C2 119.43(15) . .
C6 C7 C2 118.26(15) . .
C9 C8 C7 121.62(15) . .
C9 C8 H8A 119.2 . .
C7 C8 H8A 119.2 . .
C8 C9 C10 118.12(14) . .
C8 C9 H9A 120.9 . .
C10 C9 H9A 120.9 . .
C1 C10 C9 122.75(15) . .
C1 C10 S1 118.81(13) . .
C9 C10 S1 118.44(12) . .
N1 C11 C12 136.18(15) . .
N1 C11 C19 116.92(14) . .
C12 C11 C19 106.82(14) . .
C13 C12 C17 120.10(15) . .
C13 C12 C11 133.95(16) . .
C17 C12 C11 105.94(13) . .
C12 C13 C14 118.15(16) . .
C12 C13 H13A 120.9 . .
C14 C13 H13A 120.9 . .
C15 C14 C13 121.05(16) . .
C15 C14 H14A 119.5 . .
C13 C14 H14A 119.5 . .
C14 C15 C16 121.59(16) . .
C14 C15 H15A 119.2 . .
C16 C15 H15A 119.2 . .
C17 C16 C15 117.04(16) . .
C17 C16 H16A 121.5 . .
C15 C16 H16A 121.5 . .
C16 C17 C12 122.05(15) . .
C16 C17 N2 127.32(16) . .
C12 C17 N2 110.63(14) . .
N2 C18 H18A 109.5 . .
N2 C18 H18B 109.5 . .
H18A C18 H18B 109.5 . .
N2 C18 H18C 109.5 . .
H18A C18 H18C 109.5 . .
H18B C18 H18C 109.5 . .
O4 C19 N2 127.21(16) . .
O4 C19 C11 127.52(16) . .
N2 C19 C11 105.26(13) . .

loop_
_geom_bond_atom_site_label_1
_geom_bond_atom_site_label_2
_geom_bond_distance
_geom_bond_site_symmetry_2
S1 O1 1.4240(13) .
S1 O2 1.4249(14) .
S1 O3 1.6336(13) .
S1 C10 1.7494(17) .
O3 N1 1.4351(17) .
O4 C19 1.2131(19) .
N1 C11 1.282(2) .
N2 C19 1.369(2) .
N2 C17 1.406(2) .
N2 C18 1.452(2) .
C1 C10 1.369(2) .
C1 C2 1.418(2) .
C1 H1A 0.9500 .
C2 C3 1.418(2) .
C2 C7 1.426(2) .
C3 C4 1.368(2) .
C3 H3A 0.9500 .
C4 C5 1.410(3) .
C4 H4A 0.9500 .
C5 C6 1.367(2) .
C5 H5A 0.9500 .
C6 C7 1.420(2) .
C6 H6A 0.9500 .
C7 C8 1.415(2) .
C8 C9 1.365(2) .
C8 H8A 0.9500 .
C9 C10 1.417(2) .
C9 H9A 0.9500 .
C11 C12 1.454(2) .
C11 C19 1.523(2) .
C12 C13 1.393(2) .
C12 C17 1.404(2) .
C13 C14 1.394(2) .
C13 H13A 0.9500 .
C14 C15 1.384(3) .
C14 H14A 0.9500 .
C15 C16 1.401(2) .
C15 H15A 0.9500 .
C16 C17 1.383(2) .
C16 H16A 0.9500 .
C18 H18A 0.9800 .
C18 H18B 0.9800 .
C18 H18C 0.9800 .

loop_
_geom_torsion_atom_site_label_1
_geom_torsion_atom_site_label_2
_geom_torsion_atom_site_label_3
_geom_torsion_atom_site_label_4
_geom_torsion
_geom_torsion_site_symmetry_1
_geom_torsion_site_symmetry_2
_geom_torsion_site_symmetry_3
_geom_torsion_site_symmetry_4
O1 S1 O3 N1 177.78(10) . . . .
O2 S1 O3 N1 -53.66(12) . . . .
C10 S1 O3 N1 62.82(11) . . . .
S1 O3 N1 C11 167.66(11) . . . .
C10 C1 C2 C3 -179.59(16) . . . .
C10 C1 C2 C7 -0.2(2) . . . .
C1 C2 C3 C4 178.96(16) . . . .
C7 C2 C3 C4 -0.4(3) . . . .
C2 C3 C4 C5 0.5(3) . . . .
C3 C4 C5 C6 0.3(3) . . . .
C4 C5 C6 C7 -1.1(3) . . . .
C5 C6 C7 C8 -178.16(17) . . . .
C5 C6 C7 C2 1.1(3) . . . .
C1 C2 C7 C8 -0.5(2) . . . .
C3 C2 C7 C8 178.97(16) . . . .
C1 C2 C7 C6 -179.78(16) . . . .
C3 C2 C7 C6 -0.4(2) . . . .
C6 C7 C8 C9 -179.57(17) . . . .
C2 C7 C8 C9 1.1(3) . . . .
C7 C8 C9 C10 -1.1(3) . . . .
C2 C1 C10 C9 0.2(3) . . . .
C2 C1 C10 S1 179.21(12) . . . .
C8 C9 C10 C1 0.5(3) . . . .
C8 C9 C10 S1 -178.57(13) . . . .
O1 S1 C10 C1 145.12(14) . . . .
O2 S1 C10 C1 8.79(16) . . . .
O3 S1 C10 C1 -107.33(14) . . . .
O1 S1 C10 C9 -35.80(16) . . . .
O2 S1 C10 C9 -172.14(13) . . . .
O3 S1 C10 C9 71.75(14) . . . .
O3 N1 C11 C12 -3.8(3) . . . .
O3 N1 C11 C19 179.90(13) . . . .
N1 C11 C12 C13 6.8(3) . . . .
C19 C11 C12 C13 -176.71(19) . . . .
N1 C11 C12 C17 -172.22(19) . . . .
C19 C11 C12 C17 4.30(17) . . . .
C17 C12 C13 C14 0.0(3) . . . .
C11 C12 C13 C14 -178.92(18) . . . .
C12 C13 C14 C15 0.5(3) . . . .
C13 C14 C15 C16 0.0(3) . . . .
C14 C15 C16 C17 -0.9(2) . . . .
C15 C16 C17 C12 1.3(2) . . . .
C15 C16 C17 N2 -179.59(15) . . . .
C13 C12 C17 C16 -0.9(3) . . . .
C11 C12 C17 C16 178.26(15) . . . .
C13 C12 C17 N2 179.89(15) . . . .
C11 C12 C17 N2 -0.95(18) . . . .
C19 N2 C17 C16 177.59(16) . . . .
C18 N2 C17 C16 8.5(3) . . . .
C19 N2 C17 C12 -3.25(19) . . . .
C18 N2 C17 C12 -172.35(15) . . . .
C17 N2 C19 O4 -174.12(17) . . . .
C18 N2 C19 O4 -4.9(3) . . . .
C17 N2 C19 C11 5.73(18) . . . .
C18 N2 C19 C11 174.92(15) . . . .
N1 C11 C19 O4 -9.0(3) . . . .
C12 C11 C19 O4 173.67(17) . . . .
N1 C11 C19 N2 171.12(15) . . . .
C12 C11 C19 N2 -6.18(18) . . . .
